data_1507253
loop_
_publ_author_name
'P\'erez, Cirilo'
'Rodr\'iguez, Mat\'ias L'
'Foces-Foces, Concepci\'on'
'P\'erez-Hern\'andez, Natalia'
'P\'erez, Ricardo'
'Mart\'in, Julio D'

_publ_section_title
;
 Controlled incorporation of water molecules into carboxy hydrogen-bond
 networks: a designed approach.
;
_journal_issue 5
_journal_name_full 'Organic letters'
_journal_page_first 641
_journal_page_last 644
_journal_paper_doi 10.1021/ol027332o
_journal_volume 5
_journal_year 2003
_chemical_formula_sum 'C30 H48 O10'
_chemical_formula_weight 568.68
_chemical_name_systematic
; 
 ? 
;
_space_group_IT_number 2
_symmetry_cell_setting triclinic
_symmetry_space_group_name_Hall '-P 1'
_symmetry_space_group_name_H-M 'P -1'
_atom_sites_solution_hydrogens geom
_atom_sites_solution_primary direct
_atom_sites_solution_secondary difmap
_audit_creation_method SHELXL-97
_cell_angle_alpha 96.77(4)
_cell_angle_beta 92.87(3)
_cell_angle_gamma 94.62(7)
_cell_formula_units_Z 2
_cell_length_a 7.865(6)
_cell_length_b 13.066(5)
_cell_length_c 15.129(8)
_cell_measurement_temperature 170(2)
_cell_volume 1536.1(16)
_computing_structure_refinement 'SHELXL-97 (Sheldrick, 1997)'
_computing_structure_solution 'SIR97 (Altomare et al., 1999)'
_diffrn_ambient_temperature 170(2)
_diffrn_measured_fraction_theta_full 0.951
_diffrn_measured_fraction_theta_max 0.951
_diffrn_measurement_device_type 'Nonius Kappa CCD diffractometer'
_diffrn_radiation_monochromator graphite
_diffrn_radiation_source 'fine-focus sealed tube'
_diffrn_radiation_type MoK\a
_diffrn_radiation_wavelength 0.71069
_diffrn_reflns_av_R_equivalents 0.1007
_diffrn_reflns_av_sigmaI/netI 0.1406
_diffrn_reflns_limit_h_max 10
_diffrn_reflns_limit_h_min -9
_diffrn_reflns_limit_k_max 15
_diffrn_reflns_limit_k_min -16
_diffrn_reflns_limit_l_max 18
_diffrn_reflns_limit_l_min -19
_diffrn_reflns_number 15374
_diffrn_reflns_theta_full 27.03
_diffrn_reflns_theta_max 27.03
_diffrn_reflns_theta_min 5.05
_exptl_absorpt_coefficient_mu 0.091
_exptl_crystal_density_diffrn 1.230
_exptl_crystal_density_method 'not measured'
_exptl_crystal_F_000 616
_refine_diff_density_max 0.243
_refine_diff_density_min -0.225
_refine_diff_density_rms 0.052
_refine_ls_extinction_coef 0.000(2)
_refine_ls_extinction_expression Fc^*^=kFc[1+0.001xFc^2^\l^3^/sin(2\q)]^-1/4^
_refine_ls_extinction_method SHELXL
_refine_ls_goodness_of_fit_ref 1.069
_refine_ls_hydrogen_treatment mixed
_refine_ls_matrix_type full
_refine_ls_number_parameters 414
_refine_ls_number_reflns 6390
_refine_ls_number_restraints 0
_refine_ls_restrained_S_all 1.069
_refine_ls_R_factor_all 0.2361
_refine_ls_R_factor_gt 0.1105
_refine_ls_shift/su_max 0.312
_refine_ls_shift/su_mean 0.001
_refine_ls_structure_factor_coef Fsqd
_refine_ls_weighting_details 'calc w=1/[\s^2^(Fo^2^)+(0.0342P)^2^+3.0293P] where P=(Fo^2^+2Fc^2^)/3'
_refine_ls_weighting_scheme calc
_refine_ls_wR_factor_gt 0.1826
_refine_ls_wR_factor_ref 0.2332
_reflns_number_gt 2892
_reflns_number_total 6390
_reflns_threshold_expression >2sigma(I)
_cod_data_source_file ol027332osi20021122_115846.cif
_cod_data_source_block 1b_(acidf2)
_cod_original_cell_volume 1536.1(15)
_cod_database_code 1507253

loop_
_symmetry_equiv_pos_as_xyz
'x, y, z'
'-x, -y, -z'

loop_
_atom_site_label
_atom_site_type_symbol
_atom_site_fract_x
_atom_site_fract_y
_atom_site_fract_z
_atom_site_U_iso_or_equiv
_atom_site_adp_type
_atom_site_occupancy
_atom_site_symmetry_multiplicity
_atom_site_calc_flag
_atom_site_refinement_flags
O1 O 0.4281(4) 0.3600(2) 0.4844(2) 0.0407(8) Uani 1 1 d .
O2 O 0.3686(5) 0.4231(3) 0.3261(3) 0.0663(11) Uani 1 1 d .
H2 H 0.3486 0.4494 0.2790 0.10(3) Uiso 1 1 calc R
O3 O 0.1386(5) 0.0791(3) 0.5688(3) 0.0721(13) Uani 1 1 d .
O4 O 0.0304(6) 0.1055(3) 0.4385(3) 0.0760(13) Uani 1 1 d .
H4 H -0.0088 0.0438 0.4385 0.10(2) Uiso 1 1 calc R
O5 O 0.1776(5) 0.5271(3) 0.3768(3) 0.0646(11) Uani 1 1 d .
C1 C 0.2698(6) 0.4032(3) 0.4695(3) 0.0372(11) Uani 1 1 d .
C2 C 0.2331(6) 0.4716(4) 0.5533(3) 0.0483(13) Uani 1 1 d .
H2A H 0.1171 0.4952 0.5467 0.050(14) Uiso 1 1 calc R
H2B H 0.3165 0.5334 0.5625 0.036(11) Uiso 1 1 calc R
C3 C 0.2454(7) 0.4115(4) 0.6334(3) 0.0475(13) Uani 1 1 d .
H3A H 0.1845 0.4467 0.6824 0.060(15) Uiso 1 1 calc R
H3B H 0.3671 0.4130 0.6542 0.034(12) Uiso 1 1 calc R
C4 C 0.1703(6) 0.2979(4) 0.6140(3) 0.0432(12) Uani 1 1 d .
H4A H 0.2181 0.2585 0.6600 0.057(15) Uiso 1 1 calc R
H4B H 0.0451 0.2953 0.6194 0.055(15) Uiso 1 1 calc R
C5 C 0.2056(5) 0.2447(3) 0.5218(3) 0.0340(11) Uani 1 1 d .
C6 C 0.1343(6) 0.3099(3) 0.4536(3) 0.0379(12) Uani 1 1 d .
H6A H 0.0187 0.3298 0.4669 0.034(12) Uiso 1 1 calc R
H6B H 0.1321 0.2743 0.3920 0.028(11) Uiso 1 1 calc R
C7 C 0.1207(6) 0.1350(4) 0.5101(3) 0.0396(12) Uani 1 1 d .
C8 C 0.2720(6) 0.4583(4) 0.3859(4) 0.0455(13) Uani 1 1 d .
C9 C 0.4005(6) 0.2516(3) 0.5011(3) 0.0352(11) Uani 1 1 d .
C10 C 0.4352(6) 0.1834(4) 0.4157(3) 0.0404(12) Uani 1 1 d .
H10A H 0.4213 0.1101 0.4266 0.041(12) Uiso 1 1 calc R
H10B H 0.3483 0.1929 0.3683 0.075(18) Uiso 1 1 calc R
C11 C 0.6124(7) 0.2057(5) 0.3819(4) 0.0655(17) Uani 1 1 d .
H11A H 0.6247 0.2780 0.3679 0.11(3) Uiso 1 1 calc R
H11B H 0.6996 0.1992 0.4300 0.073(19) Uiso 1 1 calc R
C12 C 0.6455(9) 0.1346(6) 0.3008(4) 0.084(2) Uani 1 1 d .
H12A H 0.7636 0.1489 0.2850 0.12(3) Uiso 1 1 calc R
H12B H 0.5670 0.1457 0.2511 0.12(3) Uiso 1 1 calc R
H12C H 0.6275 0.0627 0.3131 0.11(3) Uiso 1 1 calc R
C13 C 0.5283(6) 0.2392(4) 0.5773(3) 0.0422(12) Uani 1 1 d .
H13A H 0.4889 0.2753 0.6328 0.045(13) Uiso 1 1 calc R
H13B H 0.6392 0.2752 0.5659 0.046(13) Uiso 1 1 calc R
C14 C 0.5595(8) 0.1290(4) 0.5939(4) 0.0575(15) Uani 1 1 d .
H14A H 0.4493 0.0913 0.6042 0.09(2) Uiso 1 1 calc R
H14B H 0.6049 0.0929 0.5401 0.10(2) Uiso 1 1 calc R
C15 C 0.6834(10) 0.1259(6) 0.6730(5) 0.082(2) Uani 1 1 d .
H15A H 0.7194 0.0559 0.6728 0.08(2) Uiso 1 1 calc R
H15B H 0.6275 0.1454 0.7283 0.21(5) Uiso 1 1 calc R
H15C H 0.7835 0.1746 0.6693 0.09(2) Uiso 1 1 calc R
O21 O 0.0740(4) 0.6516(2) 0.0539(2) 0.0469(9) Uani 1 1 d .
O22 O 0.1347(6) 0.5994(4) 0.2185(3) 0.0787(13) Uani 1 1 d .
H22 H 0.1605 0.5776 0.2670 0.23(6) Uiso 1 1 calc R
O23 O 0.3726(7) 0.9068(4) -0.0681(3) 0.0846(16) Uani 1 1 d .
H23 H 0.3644 0.9704 -0.0547 0.06(7) Uiso 0.40(13) 1 calc PR
O24 O 0.4604(6) 0.9074(4) 0.0717(3) 0.0851(15) Uani 1 1 d .
H24 H 0.4914 0.9692 0.0661 0.08(5) Uiso 0.60(13) 1 calc PR
O25 O 0.3347(6) 0.5017(4) 0.1731(3) 0.0956(16) Uani 1 1 d .
C21 C 0.2322(6) 0.6089(4) 0.0723(4) 0.0464(13) Uani 1 1 d .
C22 C 0.2635(7) 0.5302(4) -0.0046(4) 0.0619(16) Uani 1 1 d .
H22A H 0.1770 0.4704 -0.0072 0.060(15) Uiso 1 1 calc R
H22B H 0.3776 0.5050 0.0052 0.075(18) Uiso 1 1 calc R
C23 C 0.2548(5) 0.5755(3) -0.0933(3) 0.0639(16) Uani 1 1 d .
H23A H 0.1339 0.5705 -0.1162 0.076(18) Uiso 1 1 calc R
H23B H 0.3180 0.5331 -0.1369 0.073(18) Uiso 1 1 calc R
C24 C 0.3289(5) 0.6892(3) -0.0870(3) 0.0546(15) Uani 1 1 d R
H24A H 0.4538 0.6907 -0.0931 0.056(15) Uiso 1 1 calc R
H24B H 0.2790 0.7205 -0.1378 0.059(16) Uiso 1 1 calc R
C25 C 0.2960(6) 0.7560(4) 0.0000(3) 0.0412(12) Uani 1 1 d .
C26 C 0.3658(6) 0.7021(3) 0.0766(3) 0.0438(13) Uani 1 1 d .
H26A H 0.3686 0.7467 0.1344 0.047(14) Uiso 1 1 calc R
H26B H 0.4815 0.6802 0.0662 0.046(13) Uiso 1 1 calc R
C27 C 0.3812(6) 0.8645(4) 0.0007(3) 0.0431(12) Uani 1 1 d .
C28 C 0.2331(6) 0.5666(4) 0.1606(4) 0.0519(14) Uani 1 1 d .
C29 C 0.1012(6) 0.7520(4) 0.0205(3) 0.0403(12) Uani 1 1 d .
C30 C 0.0636(6) 0.8349(4) 0.0954(3) 0.0446(12) Uani 1 1 d .
H30A H 0.0738 0.9031 0.0730 0.038(12) Uiso 1 1 calc R
H30B H 0.1512 0.8367 0.1450 0.058(15) Uiso 1 1 calc R
C31 C -0.1146(8) 0.8178(5) 0.1319(4) 0.0684(17) Uani 1 1 d .
H31A H -0.2026 0.8136 0.0822 0.10(2) Uiso 1 1 calc R
H31B H -0.1236 0.7509 0.1568 0.11(3) Uiso 1 1 calc R
C32 C -0.1498(9) 0.9023(5) 0.2029(4) 0.078(2) Uani 1 1 d .
H32A H -0.2613 0.8857 0.2263 0.076(18) Uiso 1 1 calc R
H32B H -0.1504 0.9679 0.1774 0.11(3) Uiso 1 1 calc R
H32C H -0.0607 0.9086 0.2513 0.10(2) Uiso 1 1 calc R
C33 C -0.0273(7) 0.7494(4) -0.0598(3) 0.0504(14) Uani 1 1 d .
H33A H 0.0096 0.7009 -0.1090 0.08(2) Uiso 1 1 calc R
H33B H -0.1395 0.7202 -0.0430 0.070(17) Uiso 1 1 calc R
C34 C -0.0526(9) 0.8503(5) -0.0952(4) 0.076(2) Uani 1 1 d .
H34A H 0.0590 0.8816 -0.1109 0.12(3) Uiso 1 1 calc R
H34B H -0.0964 0.8985 -0.0479 0.11(3) Uiso 1 1 calc R
C35 C -0.1764(12) 0.8368(8) -0.1766(6) 0.109(3) Uani 1 1 d .
H35A H -0.1872 0.9040 -0.1981 0.18(4) Uiso 1 1 calc R
H35B H -0.2884 0.8085 -0.1607 0.15(4) Uiso 1 1 calc R
H35C H -0.1336 0.7891 -0.2236 0.26(8) Uiso 1 1 calc R

loop_
_atom_site_aniso_label
_atom_site_aniso_U_11
_atom_site_aniso_U_22
_atom_site_aniso_U_33
_atom_site_aniso_U_23
_atom_site_aniso_U_13
_atom_site_aniso_U_12
O1 0.0300(17) 0.0308(18) 0.064(2) 0.0195(16) 0.0029(15) -0.0009(13)
O2 0.067(3) 0.072(3) 0.070(3) 0.035(2) 0.013(2) 0.024(2)
O3 0.105(3) 0.044(2) 0.064(3) 0.031(2) -0.025(2) -0.030(2)
O4 0.101(3) 0.039(2) 0.083(3) 0.030(2) -0.035(2) -0.032(2)
O5 0.063(2) 0.056(2) 0.086(3) 0.040(2) 0.014(2) 0.024(2)
C1 0.032(3) 0.026(3) 0.056(3) 0.017(2) 0.003(2) -0.0031(19)
C2 0.042(3) 0.028(3) 0.074(4) 0.010(3) 0.002(3) -0.005(2)
C3 0.051(3) 0.033(3) 0.057(3) 0.002(2) 0.005(3) -0.001(2)
C4 0.046(3) 0.034(3) 0.050(3) 0.007(2) 0.011(2) -0.003(2)
C5 0.037(3) 0.021(2) 0.043(3) 0.009(2) 0.002(2) -0.0063(18)
C6 0.032(3) 0.028(3) 0.053(3) 0.009(2) 0.003(2) -0.0020(19)
C7 0.037(3) 0.037(3) 0.044(3) 0.011(2) -0.004(2) -0.007(2)
C8 0.036(3) 0.038(3) 0.066(4) 0.019(3) 0.008(3) -0.001(2)
C9 0.038(3) 0.021(2) 0.047(3) 0.011(2) 0.002(2) -0.0047(19)
C10 0.053(3) 0.032(3) 0.037(3) 0.010(2) 0.002(2) 0.001(2)
C11 0.057(4) 0.074(5) 0.067(4) 0.007(3) 0.022(3) 0.005(3)
C12 0.084(5) 0.105(7) 0.067(5) 0.015(4) 0.027(4) 0.021(4)
C13 0.043(3) 0.041(3) 0.040(3) 0.004(2) -0.003(2) -0.002(2)
C14 0.072(4) 0.037(3) 0.063(4) 0.016(3) -0.019(3) 0.002(3)
C15 0.094(5) 0.068(5) 0.084(5) 0.023(4) -0.041(4) 0.009(4)
O21 0.040(2) 0.0335(19) 0.071(2) 0.0242(17) 0.0039(16) -0.0034(14)
O22 0.073(3) 0.092(3) 0.085(3) 0.044(3) 0.022(3) 0.031(2)
O23 0.124(4) 0.062(3) 0.062(3) 0.031(2) -0.017(2) -0.047(3)
O24 0.119(4) 0.057(3) 0.071(3) 0.025(2) -0.028(3) -0.044(3)
O25 0.100(4) 0.104(4) 0.105(4) 0.063(3) 0.031(3) 0.051(3)
C21 0.034(3) 0.038(3) 0.069(4) 0.017(3) 0.006(2) 0.000(2)
C22 0.048(4) 0.040(3) 0.098(5) 0.014(3) 0.006(3) -0.006(3)
C23 0.060(4) 0.050(4) 0.077(4) -0.007(3) 0.009(3) -0.003(3)
C24 0.052(4) 0.050(3) 0.061(4) 0.003(3) 0.013(3) -0.005(3)
C25 0.044(3) 0.033(3) 0.046(3) 0.011(2) 0.006(2) -0.009(2)
C26 0.040(3) 0.030(3) 0.062(4) 0.013(3) 0.008(2) -0.005(2)
C27 0.043(3) 0.040(3) 0.045(3) 0.009(3) 0.003(2) -0.010(2)
C28 0.032(3) 0.043(3) 0.086(4) 0.031(3) 0.007(3) 0.000(2)
C29 0.043(3) 0.030(3) 0.048(3) 0.013(2) 0.000(2) -0.005(2)
C30 0.053(3) 0.038(3) 0.044(3) 0.015(2) 0.001(2) 0.002(2)
C31 0.063(4) 0.071(5) 0.074(4) 0.012(4) 0.019(4) 0.010(3)
C32 0.081(5) 0.088(5) 0.072(5) 0.024(4) 0.028(4) 0.025(4)
C33 0.050(3) 0.048(3) 0.052(3) 0.012(3) -0.008(3) -0.005(2)
C34 0.087(5) 0.076(5) 0.066(4) 0.036(4) -0.030(4) -0.010(4)
C35 0.114(7) 0.122(7) 0.088(6) 0.051(6) -0.047(5) -0.019(6)

loop_
_atom_type_symbol
_atom_type_description
_atom_type_scat_dispersion_real
_atom_type_scat_dispersion_imag
_atom_type_scat_source
C C 0.0033 0.0016 'International Tables Vol C Tables 4.2.6.8 and 6.1.1.4'
H H 0.0000 0.0000 'International Tables Vol C Tables 4.2.6.8 and 6.1.1.4'
O O 0.0106 0.0060 'International Tables Vol C Tables 4.2.6.8 and 6.1.1.4'

loop_
_geom_angle_atom_site_label_1
_geom_angle_atom_site_label_2
_geom_angle_atom_site_label_3
_geom_angle
C1 O1 C9 111.2(3)
C8 O2 H2 109.5
C7 O4 H4 109.5
O1 C1 C2 108.8(4)
O1 C1 C8 110.6(4)
C2 C1 C8 114.0(4)
O1 C1 C6 105.2(3)
C2 C1 C6 109.2(4)
C8 C1 C6 108.8(4)
C1 C2 C3 109.8(4)
C1 C2 H2A 109.7
C3 C2 H2A 109.7
C1 C2 H2B 109.7
C3 C2 H2B 109.7
H2A C2 H2B 108.2
C2 C3 C4 113.8(4)
C2 C3 H3A 108.8
C4 C3 H3A 108.8
C2 C3 H3B 108.8
C4 C3 H3B 108.8
H3A C3 H3B 107.7
C5 C4 C3 114.3(4)
C5 C4 H4A 108.7
C3 C4 H4A 108.7
C5 C4 H4B 108.7
C3 C4 H4B 108.7
H4A C4 H4B 107.6
C7 C5 C6 112.3(4)
C7 C5 C4 109.0(4)
C6 C5 C4 106.7(4)
C7 C5 C9 113.7(4)
C6 C5 C9 100.6(3)
C4 C5 C9 114.1(4)
C5 C6 C1 98.8(3)
C5 C6 H6A 112.0
C1 C6 H6A 112.0
C5 C6 H6B 112.0
C1 C6 H6B 112.0
H6A C6 H6B 109.7
O3 C7 O4 122.4(4)
O3 C7 C5 120.3(4)
O4 C7 C5 117.3(4)
O5 C8 O2 123.9(5)
O5 C8 C1 120.5(5)
O2 C8 C1 115.5(5)
O1 C9 C13 105.9(4)
O1 C9 C10 107.8(3)
C13 C9 C10 111.4(4)
O1 C9 C5 101.0(3)
C13 C9 C5 116.8(4)
C10 C9 C5 112.8(4)
C11 C10 C9 114.3(4)
C11 C10 H10A 108.7
C9 C10 H10A 108.7
C11 C10 H10B 108.7
C9 C10 H10B 108.7
H10A C10 H10B 107.6
C12 C11 C10 113.1(5)
C12 C11 H11A 109.0
C10 C11 H11A 109.0
C12 C11 H11B 109.0
C10 C11 H11B 109.0
H11A C11 H11B 107.8
C11 C12 H12A 109.5
C11 C12 H12B 109.5
H12A C12 H12B 109.5
C11 C12 H12C 109.5
H12A C12 H12C 109.5
H12B C12 H12C 109.5
C9 C13 C14 117.2(4)
C9 C13 H13A 108.0
C14 C13 H13A 108.0
C9 C13 H13B 108.0
C14 C13 H13B 108.0
H13A C13 H13B 107.2
C15 C14 C13 112.6(5)
C15 C14 H14A 109.1
C13 C14 H14A 109.1
C15 C14 H14B 109.1
C13 C14 H14B 109.1
H14A C14 H14B 107.8
C14 C15 H15A 109.5
C14 C15 H15B 109.5
H15A C15 H15B 109.5
C14 C15 H15C 109.5
H15A C15 H15C 109.5
H15B C15 H15C 109.5
C21 O21 C29 111.7(3)
C28 O22 H22 109.5
C27 O23 H23 109.5
C27 O24 H24 109.5
O21 C21 C22 108.9(4)
O21 C21 C28 110.8(4)
C22 C21 C28 113.6(4)
O21 C21 C26 103.5(4)
C22 C21 C26 109.5(4)
C28 C21 C26 110.0(4)
C21 C22 C23 111.7(4)
C21 C22 H22A 109.3
C23 C22 H22A 109.3
C21 C22 H22B 109.3
C23 C22 H22B 109.3
H22A C22 H22B 107.9
C22 C23 C24 114.1(3)
C22 C23 H23A 108.7
C24 C23 H23A 108.7
C22 C23 H23B 108.7
C24 C23 H23B 108.7
H23A C23 H23B 107.6
C25 C24 C23 114.5(2)
C25 C24 H24A 108.6
C23 C24 H24A 108.6
C25 C24 H24B 108.6
C23 C24 H24B 108.6
H24A C24 H24B 107.6
C27 C25 C26 112.2(4)
C27 C25 C24 110.0(4)
C26 C25 C24 107.0(4)
C27 C25 C29 114.2(4)
C26 C25 C29 99.9(3)
C24 C25 C29 113.0(4)
C25 C26 C21 100.4(4)
C25 C26 H26A 111.7
C21 C26 H26A 111.7
C25 C26 H26B 111.7
C21 C26 H26B 111.7
H26A C26 H26B 109.5
O23 C27 O24 122.7(5)
O23 C27 C25 119.1(5)
O24 C27 C25 118.2(4)
O25 C28 O22 123.0(5)
O25 C28 C21 117.4(5)
O22 C28 C21 119.6(5)
O21 C29 C30 107.3(4)
O21 C29 C33 106.3(4)
C30 C29 C33 110.7(4)
O21 C29 C25 102.1(4)
C30 C29 C25 113.0(4)
C33 C29 C25 116.5(4)
C29 C30 C31 114.1(4)
C29 C30 H30A 108.7
C31 C30 H30A 108.7
C29 C30 H30B 108.7
C31 C30 H30B 108.7
H30A C30 H30B 107.6
C32 C31 C30 112.8(5)
C32 C31 H31A 109.0
C30 C31 H31A 109.0
C32 C31 H31B 109.0
C30 C31 H31B 109.0
H31A C31 H31B 107.8
C31 C32 H32A 109.5
C31 C32 H32B 109.5
H32A C32 H32B 109.5
C31 C32 H32C 109.5
H32A C32 H32C 109.5
H32B C32 H32C 109.5
C34 C33 C29 117.3(4)
C34 C33 H33A 108.0
C29 C33 H33A 108.0
C34 C33 H33B 108.0
C29 C33 H33B 108.0
H33A C33 H33B 107.2
C33 C34 C35 112.2(6)
C33 C34 H34A 109.2
C35 C34 H34A 109.2
C33 C34 H34B 109.2
C35 C34 H34B 109.2
H34A C34 H34B 107.9
C34 C35 H35A 109.5
C34 C35 H35B 109.5
H35A C35 H35B 109.5
C34 C35 H35C 109.5
H35A C35 H35C 109.5
H35B C35 H35C 109.5

loop_
_geom_bond_atom_site_label_1
_geom_bond_atom_site_label_2
_geom_bond_distance
O1 C1 1.427(5)
O1 C9 1.469(5)
O2 C8 1.278(6)
O2 H2 0.8400
O3 C7 1.224(5)
O4 C7 1.268(6)
O4 H4 0.8400
O5 C8 1.227(6)
C1 C2 1.517(7)
C1 C8 1.527(6)
C1 C6 1.541(6)
C2 C3 1.524(7)
C2 H2A 0.9900
C2 H2B 0.9900
C3 C4 1.542(6)
C3 H3A 0.9900
C3 H3B 0.9900
C4 C5 1.532(6)
C4 H4A 0.9900
C4 H4B 0.9900
C5 C7 1.518(6)
C5 C6 1.528(6)
C5 C9 1.577(6)
C6 H6A 0.9900
C6 H6B 0.9900
C9 C13 1.523(6)
C9 C10 1.530(6)
C10 C11 1.526(7)
C10 H10A 0.9900
C10 H10B 0.9900
C11 C12 1.496(8)
C11 H11A 0.9900
C11 H11B 0.9900
C12 H12A 0.9800
C12 H12B 0.9800
C12 H12C 0.9800
C13 C14 1.528(7)
C13 H13A 0.9900
C13 H13B 0.9900
C14 C15 1.512(7)
C14 H14A 0.9900
C14 H14B 0.9900
C15 H15A 0.9800
C15 H15B 0.9800
C15 H15C 0.9800
O21 C21 1.433(6)
O21 C29 1.465(5)
O22 C28 1.257(6)
O22 H22 0.8400
O23 C27 1.236(6)
O23 H23 0.8400
O24 C27 1.261(6)
O24 H24 0.8400
O25 C28 1.235(6)
C21 C22 1.502(7)
C21 C28 1.504(7)
C21 C26 1.536(6)
C22 C23 1.530(7)
C22 H22A 0.9900
C22 H22B 0.9900
C23 C24 1.5422
C23 H23A 0.9900
C23 H23B 0.9900
C24 C25 1.536(6)
C24 H24A 0.9900
C24 H24B 0.9900
C25 C27 1.518(6)
C25 C26 1.527(6)
C25 C29 1.577(7)
C26 H26A 0.9900
C26 H26B 0.9900
C29 C30 1.529(7)
C29 C33 1.536(7)
C30 C31 1.541(7)
C30 H30A 0.9900
C30 H30B 0.9900
C31 C32 1.499(8)
C31 H31A 0.9900
C31 H31B 0.9900
C32 H32A 0.9800
C32 H32B 0.9800
C32 H32C 0.9800
C33 C34 1.505(8)
C33 H33A 0.9900
C33 H33B 0.9900
C34 C35 1.516(8)
C34 H34A 0.9900
C34 H34B 0.9900
C35 H35A 0.9800
C35 H35B 0.9800
C35 H35C 0.9800

loop_
_geom_hbond_atom_site_label_D
_geom_hbond_atom_site_label_H
_geom_hbond_atom_site_label_A
_geom_hbond_distance_DH
_geom_hbond_distance_HA
_geom_hbond_distance_DA
_geom_hbond_angle_DHA
_geom_hbond_site_symmetry_A
O2 H2 O25 0.84 1.82 2.651(6) 172 .
O4 H4 O3 0.84 1.82 2.646(5) 167 2_556
O22 H22 O5 0.84 1.86 2.692(6) 170 .
O24 H24 O23 0.84 1.87 2.674(6) 161 2_675

loop_
_geom_torsion_atom_site_label_1
_geom_torsion_atom_site_label_2
_geom_torsion_atom_site_label_3
_geom_torsion_atom_site_label_4
_geom_torsion
C9 O1 C1 C2 102.9(4)
C9 O1 C1 C8 -131.2(4)
C9 O1 C1 C6 -14.0(5)
O1 C1 C2 C3 -52.4(5)
C8 C1 C2 C3 -176.3(4)
C6 C1 C2 C3 61.9(5)
C1 C2 C3 C4 -39.4(6)
C2 C3 C4 C5 38.5(6)
C3 C4 C5 C7 -178.3(4)
C3 C4 C5 C6 -56.8(5)
C3 C4 C5 C9 53.4(5)
C7 C5 C6 C1 -168.0(4)
C4 C5 C6 C1 72.6(4)
C9 C5 C6 C1 -46.7(4)
O1 C1 C6 C5 38.3(4)
C2 C1 C6 C5 -78.3(4)
C8 C1 C6 C5 156.8(4)
C6 C5 C7 O3 -165.9(5)
C4 C5 C7 O3 -47.9(6)
C9 C5 C7 O3 80.6(6)
C6 C5 C7 O4 13.1(6)
C4 C5 C7 O4 131.1(5)
C9 C5 C7 O4 -100.3(5)
O1 C1 C8 O5 -156.1(5)
C2 C1 C8 O5 -33.2(7)
C6 C1 C8 O5 88.9(6)
O1 C1 C8 O2 28.3(6)
C2 C1 C8 O2 151.2(5)
C6 C1 C8 O2 -86.8(5)
C1 O1 C9 C13 -138.0(4)
C1 O1 C9 C10 102.8(4)
C1 O1 C9 C5 -15.7(4)
C7 C5 C9 O1 159.5(4)
C6 C5 C9 O1 39.3(4)
C4 C5 C9 O1 -74.6(4)
C7 C5 C9 C13 -86.3(5)
C6 C5 C9 C13 153.5(4)
C4 C5 C9 C13 39.7(5)
C7 C5 C9 C10 44.7(5)
C6 C5 C9 C10 -75.5(4)
C4 C5 C9 C10 170.6(4)
O1 C9 C10 C11 56.3(5)
C13 C9 C10 C11 -59.4(5)
C5 C9 C10 C11 166.9(4)
C9 C10 C11 C12 177.4(5)
O1 C9 C13 C14 -165.3(4)
C10 C9 C13 C14 -48.5(6)
C5 C9 C13 C14 83.2(6)
C9 C13 C14 C15 -177.9(5)
C29 O21 C21 C22 -99.4(4)
C29 O21 C21 C28 135.0(4)
C29 O21 C21 C26 17.1(5)
O21 C21 C22 C23 53.8(5)
C28 C21 C22 C23 177.8(4)
C26 C21 C22 C23 -58.7(6)
C21 C22 C23 C24 36.7(5)
C22 C23 C24 C25 -36.0(3)
C23 C24 C25 C27 177.4(3)
C23 C24 C25 C26 55.3(4)
C23 C24 C25 C29 -53.8(4)
C27 C25 C26 C21 167.4(4)
C24 C25 C26 C21 -71.9(4)
C29 C25 C26 C21 46.0(4)
O21 C21 C26 C25 -39.8(5)
C22 C21 C26 C25 76.2(5)
C28 C21 C26 C25 -158.3(4)
C26 C25 C27 O23 161.0(5)
C24 C25 C27 O23 42.0(7)
C29 C25 C27 O23 -86.2(6)
C26 C25 C27 O24 -18.0(7)
C24 C25 C27 O24 -136.9(5)
C29 C25 C27 O24 94.8(6)
O21 C21 C28 O25 158.9(5)
C22 C21 C28 O25 36.0(7)
C26 C21 C28 O25 -87.2(6)
O21 C21 C28 O22 -22.5(7)
C22 C21 C28 O22 -145.4(5)
C26 C21 C28 O22 91.4(6)
C21 O21 C29 C30 -106.9(4)
C21 O21 C29 C33 134.7(4)
C21 O21 C29 C25 12.1(5)
C27 C25 C29 O21 -156.1(4)
C26 C25 C29 O21 -36.2(4)
C24 C25 C29 O21 77.2(4)
C27 C25 C29 C30 -41.2(5)
C26 C25 C29 C30 78.7(4)
C24 C25 C29 C30 -167.9(4)
C27 C25 C29 C33 88.6(5)
C26 C25 C29 C33 -151.5(4)
C24 C25 C29 C33 -38.1(5)
O21 C29 C30 C31 -54.8(5)
C33 C29 C30 C31 60.8(5)
C25 C29 C30 C31 -166.5(4)
C29 C30 C31 C32 -177.9(5)
O21 C29 C33 C34 167.5(5)
C30 C29 C33 C34 51.3(7)
C25 C29 C33 C34 -79.5(7)
C29 C33 C34 C35 177.5(6)
